data_7225072
loop_
_publ_author_name
'Zhu, Xian-Dong'
'Li, Yong'
'Zhou, Wei-Xiang'
'Liu, Rong-Mei'
'Ding, Yu-Jie'
'L\"u, Jian'
'Proserpio, Davide M.'

_publ_section_title
;
 Metal--organic frameworks assembled from flexible alicyclic carboxylate
 and bipyridyl ligands for sensing of nitroaromatic explosives
;
_journal_issue 24
_journal_name_full CrystEngComm
_journal_page_first 4530
_journal_paper_doi 10.1039/C6CE00882H
_journal_volume 18
_journal_year 2016
_chemical_formula_sum 'C42 H48 Cd2 N4 O8'
_chemical_formula_weight 961.64
_chemical_name_systematic
; 
 ? 
;
_space_group_IT_number 2
_symmetry_cell_setting triclinic
_symmetry_space_group_name_Hall '-P 1'
_symmetry_space_group_name_H-M 'P -1'
_atom_sites_solution_hydrogens geom
_atom_sites_solution_primary direct
_atom_sites_solution_secondary difmap
_audit_creation_method SHELXL-97
_audit_update_record
;
2016-04-18 deposited with the CCDC.
2016-04-29 downloaded from the CCDC.
;
_cell_angle_alpha 84.883(4)
_cell_angle_beta 81.606(4)
_cell_angle_gamma 63.403(5)
_cell_formula_units_Z 2
_cell_length_a 10.0056(5)
_cell_length_b 10.2640(5)
_cell_length_c 22.7508(10)
_cell_measurement_reflns_used 5054
_cell_measurement_temperature 100.0(3)
_cell_measurement_theta_max 72.943
_cell_measurement_theta_min 4.964
_cell_volume 2066.07(19)
_computing_cell_refinement 'Bruker FRAMBO'
_computing_data_collection 'Bruker FRAMBO'
_computing_data_reduction 'Bruker SAINT'
_computing_molecular_graphics 'Bruker SHELXTL'
_computing_publication_material 'Bruker SHELXTL'
_computing_structure_refinement 'SHELXL-97 (Sheldrick, 1997)'
_computing_structure_solution 'SHELXS-97 (Sheldrick, 1990)'
_diffrn_ambient_temperature 100.0(3)
_diffrn_measured_fraction_theta_full 0.970
_diffrn_measured_fraction_theta_max 0.970
_diffrn_measurement_device_type 'multiwire proportional'
_diffrn_measurement_method 'phi and omega scans'
_diffrn_radiation_monochromator graphite
_diffrn_radiation_source 'fine-focus sealed tube'
_diffrn_radiation_type CuK\a
_diffrn_radiation_wavelength 1.54178
_diffrn_reflns_av_R_equivalents 0.0357
_diffrn_reflns_av_sigmaI/netI 0.0479
_diffrn_reflns_limit_h_max 7
_diffrn_reflns_limit_h_min -12
_diffrn_reflns_limit_k_max 11
_diffrn_reflns_limit_k_min -12
_diffrn_reflns_limit_l_max 27
_diffrn_reflns_limit_l_min -28
_diffrn_reflns_number 14665
_diffrn_reflns_theta_full 73.60
_diffrn_reflns_theta_max 73.60
_diffrn_reflns_theta_min 3.93
_exptl_absorpt_coefficient_mu 8.706
_exptl_absorpt_correction_T_max 0.296
_exptl_absorpt_correction_T_min 0.155
_exptl_absorpt_correction_type multi-scan
_exptl_absorpt_process_details
;
CrysAlisPro, Agilent Technologies,
Version 1.171.37.35 
Empirical absorption correction using spherical harmonics,
 implemented in SCALE3 ABSPACK scaling algorithm.
;
_exptl_crystal_colour Colorless
_exptl_crystal_density_diffrn 1.546
_exptl_crystal_density_method 'not measured'
_exptl_crystal_description Prism
_exptl_crystal_F_000 976
_exptl_crystal_size_max 0.29
_exptl_crystal_size_mid 0.20
_exptl_crystal_size_min 0.14
_refine_diff_density_max 1.801
_refine_diff_density_min -1.201
_refine_diff_density_rms 0.097
_refine_ls_extinction_method none
_refine_ls_goodness_of_fit_ref 1.014
_refine_ls_hydrogen_treatment mixed
_refine_ls_matrix_type full
_refine_ls_number_parameters 568
_refine_ls_number_reflns 8095
_refine_ls_number_restraints 12
_refine_ls_restrained_S_all 1.023
_refine_ls_R_factor_all 0.0642
_refine_ls_R_factor_gt 0.0450
_refine_ls_shift/su_max 0.000
_refine_ls_shift/su_mean 0.000
_refine_ls_structure_factor_coef Fsqd
_refine_ls_weighting_details 'calc w=1/[\s^2^(Fo^2^)+(0.0514P)^2^+3.6885P] where P=(Fo^2^+2Fc^2^)/3'
_refine_ls_weighting_scheme calc
_refine_ls_wR_factor_gt 0.1058
_refine_ls_wR_factor_ref 0.1179
_reflns_number_gt 6298
_reflns_number_total 8095
_reflns_threshold_expression >2sigma(I)
_cod_data_source_file c6ce00882h2.cif
_cod_data_source_block z3
_cod_depositor_comments
;
The following automatic conversions were performed:

'_symmetry_cell_setting' value 'Triclinic' changed to 'triclinic'
according to
/usr/data/users/saulius/crontab/automatic-downloads/rss-feeds/RSC/lib/dictionaries/cif_core.dic
dictionary named 'cif_core.dic' version 2.4.2 from 2011-04-26.

Automatic conversion script
Id: cif_fix_values 4268 2015-11-12 08:31:59Z antanas 

 Adding full bibliography for 7225070--7225072.cif.
;
_cod_original_cell_volume 2066.07(17)
_cod_original_sg_symbol_H-M P-1
_cod_database_code 7225072

loop_
_symmetry_equiv_pos_as_xyz
'x, y, z'
'-x, -y, -z'

loop_
_atom_site_label
_atom_site_type_symbol
_atom_site_fract_x
_atom_site_fract_y
_atom_site_fract_z
_atom_site_U_iso_or_equiv
_atom_site_adp_type
_atom_site_occupancy
_atom_site_symmetry_multiplicity
_atom_site_calc_flag
_atom_site_refinement_flags
_atom_site_disorder_assembly
_atom_site_disorder_group
Cd1 Cd 0.91049(4) 0.41287(4) 0.065630(14) 0.03686(11) Uani 1 1 d . . .
Cd2 Cd 0.82045(4) 0.10332(4) 0.437942(15) 0.04249(12) Uani 1 1 d . . .
O1 O 0.8361(4) 0.2837(4) 0.14764(17) 0.0544(11) Uani 1 1 d . . .
O2 O 0.6646(4) 0.4934(4) 0.11480(15) 0.0453(9) Uani 1 1 d . . .
O3 O 0.6682(5) 0.1173(5) 0.36649(18) 0.0537(10) Uani 1 1 d . . .
O4 O 0.6593(4) 0.3260(4) 0.38650(16) 0.0468(9) Uani 1 1 d . . .
O5 O 0.8489(4) 0.7760(4) -0.06798(15) 0.0440(9) Uani 1 1 d . . .
O6 O 0.8502(4) 0.6260(4) 0.00666(15) 0.0449(9) Uani 1 1 d . . .
O7 O 0.8734(5) -0.1280(4) 0.46338(18) 0.0563(10) Uani 1 1 d . . .
O8 O 1.0848(5) -0.1781(5) 0.49737(19) 0.0651(12) Uani 1 1 d . . .
N1 N 0.9552(5) 0.5386(5) 0.13404(18) 0.0454(11) Uani 1 1 d . . .
N2 N 0.3808(5) 0.8311(5) 0.48596(19) 0.0439(10) Uani 1 1 d . . .
N3 N 1.0186(5) 0.0617(6) 0.36275(19) 0.0470(11) Uani 1 1 d . . .
N4 N 1.1473(5) -0.3123(6) 0.0082(2) 0.0474(11) Uani 1 1 d . . .
C1 C 0.7033(6) 0.3856(6) 0.1509(2) 0.0438(13) Uani 1 1 d . . .
C2 C 0.5860(5) 0.3832(6) 0.2008(2) 0.0388(11) Uani 1 1 d . . .
H2 H 0.4856 0.4321 0.1855 0.047 Uiso 1 1 calc R . .
C3 C 0.6100(6) 0.2305(6) 0.2237(2) 0.0426(12) Uani 1 1 d . . .
H3A H 0.6082 0.1747 0.1907 0.051 Uiso 1 1 calc R . .
H3B H 0.7099 0.1786 0.2381 0.051 Uiso 1 1 calc R . .
C4 C 0.4879(6) 0.2383(6) 0.2740(2) 0.0424(12) Uani 1 1 d . . .
H4A H 0.5090 0.1385 0.2893 0.051 Uiso 1 1 calc R . .
H4B H 0.3893 0.2809 0.2583 0.051 Uiso 1 1 calc R . .
C5 C 0.4791(6) 0.3302(6) 0.3251(2) 0.0410(12) Uani 1 1 d . . .
H5 H 0.3863 0.3440 0.3525 0.049 Uiso 1 1 calc R . .
C6 C 0.4589(6) 0.4826(6) 0.3024(2) 0.0422(12) Uani 1 1 d . . .
H6A H 0.3591 0.5368 0.2880 0.051 Uiso 1 1 calc R . .
H6B H 0.4623 0.5369 0.3356 0.051 Uiso 1 1 calc R . .
C7 C 0.5822(6) 0.4735(6) 0.2519(2) 0.0390(11) Uani 1 1 d . . .
H7A H 0.6812 0.4283 0.2674 0.047 Uiso 1 1 calc R . .
H7B H 0.5633 0.5730 0.2368 0.047 Uiso 1 1 calc R . .
C8 C 0.6113(6) 0.2536(7) 0.3613(2) 0.0436(12) Uani 1 1 d . . .
C9 C 0.7843(5) 0.7432(5) -0.02181(19) 0.0323(10) Uani 1 1 d . . .
C10 C 0.6265(5) 0.8518(5) 0.0016(2) 0.0332(10) Uani 1 1 d . . .
H10 H 0.5869 0.8047 0.0355 0.040 Uiso 1 1 calc R . .
C11 C 0.6338(5) 0.9841(6) 0.0245(2) 0.0422(12) Uani 1 1 d . . .
H11A H 0.6962 0.9524 0.0578 0.051 Uiso 1 1 calc R . .
H11B H 0.6828 1.0252 -0.0077 0.051 Uiso 1 1 calc R . .
C12 C 0.5228(5) 0.8974(6) -0.0459(2) 0.0403(12) Uani 1 1 d . . .
H12A H 0.5134 0.8115 -0.0576 0.048 Uiso 1 1 calc R . .
H12B H 0.5667 0.9344 -0.0814 0.048 Uiso 1 1 calc R . .
C13 C 0.9854(6) -0.2111(6) 0.4889(2) 0.0383(11) Uani 1 1 d . . .
C14 C 1.0076(7) -0.3634(6) 0.5088(3) 0.0503(14) Uani 1 1 d . . .
H14 H 1.0636 -0.3914 0.5444 0.060 Uiso 1 1 calc R . .
C15 C 1.1087(6) -0.4674(6) 0.4588(3) 0.0483(13) Uani 1 1 d . . .
H15A H 1.0607 -0.4352 0.4217 0.058 Uiso 1 1 calc R . .
H15B H 1.2067 -0.4631 0.4517 0.058 Uiso 1 1 calc R . .
C16 C 0.8651(7) -0.3782(7) 0.5259(3) 0.0599(17) Uani 1 1 d . . .
H16A H 0.8030 -0.3413 0.4926 0.072 Uiso 1 1 calc R . .
H16B H 0.8078 -0.3169 0.5606 0.072 Uiso 1 1 calc R . .
C17 C 1.0565(6) 0.4712(7) 0.1709(3) 0.0506(14) Uani 1 1 d . . .
H17 H 1.1290 0.3740 0.1628 0.061 Uiso 1 1 calc R . .
C18 C 1.0633(6) 0.5341(8) 0.2207(3) 0.0577(16) Uani 1 1 d . . .
H18 H 1.1376 0.4794 0.2464 0.069 Uiso 1 1 calc R . .
C19 C 0.9633(7) 0.6751(7) 0.2333(3) 0.0550(15) Uani 1 1 d . . .
C20 C 0.8588(10) 0.7467(9) 0.1936(3) 0.083(2) Uani 1 1 d U . .
H20 H 0.7873 0.8452 0.1998 0.099 Uiso 1 1 calc R . .
C21 C 0.8584(9) 0.6766(8) 0.1461(3) 0.087(3) Uani 1 1 d . . .
H21 H 0.7850 0.7286 0.1198 0.105 Uiso 1 1 calc R . .
C22 C 0.9635(8) 0.7460(9) 0.2886(3) 0.068(2) Uani 1 1 d . . .
H22A H 1.0528 0.6797 0.3083 0.082 Uiso 1 1 calc R . .
H22B H 0.9738 0.8366 0.2767 0.082 Uiso 1 1 calc R . .
C23 C 0.8304(8) 0.7816(10) 0.3311(3) 0.080(3) Uani 1 1 d . . .
H23A H 0.8563 0.8015 0.3686 0.096 Uiso 1 1 calc R . .
H23B H 0.7536 0.8758 0.3170 0.096 Uiso 1 1 calc R . .
C24 C 0.7577(10) 0.6955(10) 0.3468(4) 0.083(2) Uani 1 1 d U . .
H24A H 0.8312 0.6014 0.3625 0.099 Uiso 1 1 calc R . .
H24B H 0.7293 0.6747 0.3101 0.099 Uiso 1 1 calc R . .
C25 C 0.6154(9) 0.7523(9) 0.3927(3) 0.068(2) Uani 1 1 d . . .
C26 C 0.5685(7) 0.6518(8) 0.4215(3) 0.0572(16) Uani 1 1 d . . .
H26 H 0.6160 0.5533 0.4096 0.069 Uiso 1 1 calc R . .
C27 C 0.4535(7) 0.6957(7) 0.4670(3) 0.0507(14) Uani 1 1 d . . .
H27 H 0.4241 0.6249 0.4862 0.061 Uiso 1 1 calc R . .
C28 C 0.4229(7) 0.9294(7) 0.4591(2) 0.0453(13) Uani 1 1 d . . .
H28 H 0.3717 1.0272 0.4719 0.054 Uiso 1 1 calc R . .
C29 C 0.5403(8) 0.8932(8) 0.4126(2) 0.0574(17) Uani 1 1 d . . .
H29 H 0.5684 0.9658 0.3947 0.069 Uiso 1 1 calc R . .
C30 C 0.9953(8) 0.1435(7) 0.3124(3) 0.0615(17) Uani 1 1 d . . .
H30 H 0.9018 0.2275 0.3106 0.074 Uiso 1 1 calc R . .
C31 C 1.1025(8) 0.1100(8) 0.2631(3) 0.0661(19) Uani 1 1 d . . .
H31 H 1.0806 0.1685 0.2277 0.079 Uiso 1 1 calc R . .
C32 C 1.2425(6) -0.0095(6) 0.2653(2) 0.0469(13) Uani 1 1 d . A .
C33 C 1.2651(6) -0.0914(7) 0.3178(2) 0.0472(13) Uani 1 1 d . . .
H33 H 1.3587 -0.1739 0.3215 0.057 Uiso 1 1 calc R . .
C34 C 1.1518(6) -0.0534(7) 0.3648(2) 0.0491(14) Uani 1 1 d . . .
H34 H 1.1696 -0.1120 0.4002 0.059 Uiso 1 1 calc R . .
C35 C 1.3629(7) -0.0529(7) 0.2122(3) 0.0541(15) Uani 1 1 d . . .
H35A H 1.3547 0.0353 0.1883 0.065 Uiso 1 1 d R A .
H35B H 1.4640 -0.1012 0.2259 0.065 Uiso 1 1 d R . .
C36A C 1.3435(15) -0.1531(16) 0.1753(6) 0.044(3) Uani 0.50 1 d P A 1
H36A H 1.3434 -0.2372 0.2002 0.053 Uiso 0.50 1 calc PR A 1
H36B H 1.4295 -0.1908 0.1436 0.053 Uiso 0.50 1 calc PR A 1
C37A C 1.1961(11) -0.0777(11) 0.1467(4) 0.038(2) Uani 0.50 1 d P A 1
H37A H 1.1109 -0.0604 0.1782 0.046 Uiso 0.50 1 calc PR A 1
H37B H 1.1856 0.0187 0.1303 0.046 Uiso 0.50 1 calc PR A 1
C38A C 1.254(2) -0.361(2) 0.0368(11) 0.048(5) Uani 0.50 1 d P A 1
H38A H 1.3306 -0.4546 0.0252 0.057 Uiso 0.50 1 calc PR A 1
C39A C 1.2831(16) -0.3028(16) 0.0837(6) 0.040(3) Uani 0.50 1 d P A 1
H39A H 1.3672 -0.3583 0.1048 0.048 Uiso 0.50 1 calc PR A 1
C40A C 1.1830(13) -0.1585(12) 0.0985(5) 0.034(2) Uani 0.50 1 d P A 1
C41A C 1.0624(11) -0.0894(12) 0.0635(5) 0.041(2) Uani 0.50 1 d P A 1
H41A H 0.9904 0.0081 0.0716 0.049 Uiso 0.50 1 calc PR A 1
C42A C 1.0468(12) -0.1588(13) 0.0186(6) 0.040(3) Uani 0.50 1 d P A 1
H42A H 0.9697 -0.1069 -0.0062 0.048 Uiso 0.50 1 calc PR A 1
C36B C 1.3201(19) -0.0975(19) 0.1552(6) 0.051(4) Uani 0.50 1 d P A 2
H36D H 1.2347 -0.0116 0.1402 0.061 Uiso 0.50 1 calc PR A 2
H36C H 1.4068 -0.1252 0.1237 0.061 Uiso 0.50 1 calc PR A 2
C37B C 1.2778(14) -0.2206(14) 0.1665(5) 0.049(3) Uani 0.50 1 d P A 2
H37C H 1.1919 -0.1940 0.1983 0.059 Uiso 0.50 1 calc PR A 2
H37D H 1.3636 -0.3077 0.1806 0.059 Uiso 0.50 1 calc PR A 2
C38B C 1.293(2) -0.405(2) 0.0290(9) 0.036(4) Uani 0.50 1 d P A 2
H38B H 1.3574 -0.4932 0.0091 0.043 Uiso 0.50 1 calc PR A 2
C39B C 1.3368(15) -0.3702(18) 0.0755(6) 0.048(4) Uani 0.50 1 d P A 2
H39B H 1.4379 -0.4224 0.0841 0.058 Uiso 0.50 1 calc PR A 2
C40B C 1.2346(15) -0.2579(18) 0.1107(6) 0.040(3) Uani 0.50 1 d P A 2
C41B C 1.0928(13) -0.1756(15) 0.0937(5) 0.047(3) Uani 0.50 1 d P A 2
H41B H 1.0218 -0.0941 0.1161 0.057 Uiso 0.50 1 calc PR A 2
C42B C 1.0552(11) -0.2124(14) 0.0442(5) 0.040(3) Uani 0.50 1 d P A 2
H42B H 0.9538 -0.1604 0.0358 0.048 Uiso 0.50 1 calc PR A 2

loop_
_atom_site_aniso_label
_atom_site_aniso_U_11
_atom_site_aniso_U_22
_atom_site_aniso_U_33
_atom_site_aniso_U_23
_atom_site_aniso_U_13
_atom_site_aniso_U_12
Cd1 0.02877(17) 0.03725(19) 0.02511(17) 0.00452(13) 0.00160(12) 0.00029(14)
Cd2 0.0506(2) 0.0545(2) 0.02787(18) 0.00340(15) -0.00794(15) -0.02792(19)
O1 0.038(2) 0.052(2) 0.049(2) 0.0148(18) 0.0028(16) -0.0035(18)
O2 0.0345(18) 0.048(2) 0.0357(19) 0.0092(16) 0.0019(15) -0.0062(16)
O3 0.067(3) 0.057(3) 0.050(2) 0.0192(19) -0.027(2) -0.036(2)
O4 0.059(2) 0.052(2) 0.0330(18) 0.0018(16) -0.0100(17) -0.0263(19)
O5 0.0328(18) 0.041(2) 0.0369(19) 0.0044(15) 0.0087(14) -0.0015(15)
O6 0.0411(19) 0.0335(19) 0.0347(18) 0.0071(15) -0.0001(15) 0.0032(15)
O7 0.061(3) 0.047(2) 0.053(2) 0.0013(19) -0.017(2) -0.014(2)
O8 0.083(3) 0.084(3) 0.048(2) -0.002(2) -0.017(2) -0.051(3)
N1 0.043(2) 0.047(3) 0.025(2) 0.0012(18) 0.0012(17) -0.002(2)
N2 0.051(3) 0.050(3) 0.031(2) 0.0074(19) -0.0099(19) -0.023(2)
N3 0.050(3) 0.061(3) 0.034(2) 0.004(2) -0.0065(19) -0.028(2)
N4 0.031(2) 0.061(3) 0.039(2) -0.002(2) 0.0025(19) -0.013(2)
C1 0.034(3) 0.048(3) 0.035(3) 0.000(2) 0.005(2) -0.007(2)
C2 0.032(2) 0.046(3) 0.030(2) 0.004(2) -0.0015(19) -0.012(2)
C3 0.045(3) 0.047(3) 0.032(3) 0.001(2) -0.007(2) -0.017(2)
C4 0.043(3) 0.052(3) 0.035(3) 0.009(2) -0.012(2) -0.023(3)
C5 0.040(3) 0.051(3) 0.028(2) 0.007(2) -0.003(2) -0.018(2)
C6 0.046(3) 0.050(3) 0.029(2) 0.002(2) 0.001(2) -0.021(3)
C7 0.038(3) 0.041(3) 0.034(3) 0.004(2) -0.001(2) -0.016(2)
C8 0.052(3) 0.059(4) 0.025(2) 0.005(2) 0.000(2) -0.032(3)
C9 0.024(2) 0.034(2) 0.025(2) -0.0018(18) -0.0001(17) -0.0014(19)
C10 0.024(2) 0.033(2) 0.028(2) 0.0019(18) -0.0007(17) -0.0014(18)
C11 0.024(2) 0.045(3) 0.044(3) -0.012(2) -0.008(2) 0.000(2)
C12 0.030(2) 0.039(3) 0.036(3) -0.009(2) -0.007(2) 0.001(2)
C13 0.047(3) 0.048(3) 0.027(2) -0.004(2) -0.006(2) -0.026(3)
C14 0.054(3) 0.041(3) 0.053(3) 0.001(3) -0.002(3) -0.020(3)
C15 0.046(3) 0.048(3) 0.046(3) -0.003(3) 0.006(2) -0.021(3)
C16 0.056(4) 0.049(4) 0.072(4) -0.013(3) 0.015(3) -0.025(3)
C17 0.033(3) 0.052(3) 0.052(3) 0.001(3) -0.006(2) -0.005(2)
C18 0.039(3) 0.077(5) 0.048(3) -0.006(3) -0.014(3) -0.014(3)
C19 0.049(3) 0.071(4) 0.036(3) -0.007(3) 0.004(2) -0.021(3)
C20 0.099(4) 0.064(4) 0.055(3) -0.015(3) -0.017(3) -0.005(3)
C21 0.107(6) 0.059(4) 0.036(3) -0.013(3) -0.025(4) 0.024(4)
C22 0.077(5) 0.104(6) 0.036(3) -0.016(3) 0.004(3) -0.051(4)
C23 0.073(5) 0.128(7) 0.056(4) -0.052(4) 0.017(3) -0.058(5)
C24 0.096(4) 0.090(4) 0.068(4) -0.025(3) 0.006(3) -0.046(3)
C25 0.089(5) 0.102(6) 0.040(3) -0.034(3) 0.009(3) -0.065(5)
C26 0.061(4) 0.068(4) 0.051(4) -0.019(3) -0.004(3) -0.034(3)
C27 0.063(4) 0.052(4) 0.042(3) 0.010(3) -0.014(3) -0.029(3)
C28 0.062(3) 0.056(3) 0.029(3) 0.002(2) -0.009(2) -0.035(3)
C29 0.085(5) 0.085(5) 0.027(3) 0.002(3) -0.004(3) -0.060(4)
C30 0.058(4) 0.053(4) 0.056(4) 0.012(3) 0.008(3) -0.015(3)
C31 0.063(4) 0.065(4) 0.050(4) 0.021(3) 0.007(3) -0.018(3)
C32 0.051(3) 0.052(3) 0.039(3) 0.003(2) -0.002(2) -0.026(3)
C33 0.048(3) 0.056(4) 0.038(3) 0.004(2) -0.012(2) -0.022(3)
C34 0.049(3) 0.066(4) 0.034(3) 0.010(3) -0.014(2) -0.026(3)
C35 0.050(3) 0.065(4) 0.045(3) 0.002(3) -0.002(3) -0.025(3)
C36A 0.046(7) 0.055(9) 0.021(7) 0.007(5) 0.003(5) -0.017(6)
C37A 0.036(5) 0.029(5) 0.039(5) 0.004(4) 0.000(4) -0.007(4)
C38A 0.038(12) 0.025(9) 0.044(8) 0.000(7) 0.013(8) 0.013(7)
C39A 0.022(7) 0.038(8) 0.031(7) 0.000(6) 0.009(6) 0.008(6)
C40A 0.026(5) 0.028(6) 0.036(5) 0.011(4) 0.003(4) -0.005(5)
C41A 0.033(5) 0.031(5) 0.053(7) 0.012(5) -0.010(5) -0.009(4)
C42A 0.034(6) 0.042(7) 0.036(7) 0.007(5) 0.000(5) -0.013(5)
C36B 0.073(10) 0.070(11) 0.019(7) 0.004(6) 0.000(6) -0.042(9)
C37B 0.052(7) 0.063(8) 0.033(6) 0.002(5) -0.005(5) -0.026(6)
C38B 0.017(7) 0.037(11) 0.036(8) 0.008(7) -0.012(6) 0.005(7)
C39B 0.026(7) 0.066(10) 0.036(7) 0.001(7) 0.005(6) -0.009(6)
C40B 0.026(6) 0.055(9) 0.031(6) 0.004(6) 0.001(5) -0.014(6)
C41B 0.033(6) 0.065(8) 0.033(6) -0.011(6) 0.003(5) -0.012(6)
C42B 0.023(5) 0.054(7) 0.027(6) 0.011(5) -0.006(4) -0.003(5)

loop_
_atom_type_symbol
_atom_type_description
_atom_type_scat_dispersion_real
_atom_type_scat_dispersion_imag
_atom_type_scat_source
C C 0.0181 0.0091 'International Tables Vol C Tables 4.2.6.8 and 6.1.1.4'
H H 0.0000 0.0000 'International Tables Vol C Tables 4.2.6.8 and 6.1.1.4'
N N 0.0311 0.0180 'International Tables Vol C Tables 4.2.6.8 and 6.1.1.4'
O O 0.0492 0.0322 'International Tables Vol C Tables 4.2.6.8 and 6.1.1.4'
Cd Cd 0.1185 4.6533 'International Tables Vol C Tables 4.2.6.8 and 6.1.1.4'

loop_
_geom_angle_atom_site_label_1
_geom_angle_atom_site_label_2
_geom_angle_atom_site_label_3
_geom_angle
_geom_angle_site_symmetry_1
_geom_angle_site_symmetry_3
N4 Cd1 N1 173.56(16) 2_755 .
N4 Cd1 O5 94.27(15) 2_755 2_765
N1 Cd1 O5 90.54(14) . 2_765
N4 Cd1 O6 88.79(16) 2_755 .
N1 Cd1 O6 84.94(15) . .
O5 Cd1 O6 124.97(12) 2_765 .
N4 Cd1 O2 91.11(14) 2_755 .
N1 Cd1 O2 87.80(15) . .
O5 Cd1 O2 141.17(12) 2_765 .
O6 Cd1 O2 93.52(12) . .
N4 Cd1 O1 96.14(16) 2_755 .
N1 Cd1 O1 88.48(16) . .
O5 Cd1 O1 85.75(12) 2_765 .
O6 Cd1 O1 148.53(12) . .
O2 Cd1 O1 55.44(12) . .
N4 Cd1 O6 84.74(14) 2_755 2_765
N1 Cd1 O6 94.85(14) . 2_765
O5 Cd1 O6 52.48(11) 2_765 2_765
O6 Cd1 O6 73.27(12) . 2_765
O2 Cd1 O6 166.19(11) . 2_765
O1 Cd1 O6 138.05(11) . 2_765
N4 Cd1 C1 94.85(16) 2_755 .
N1 Cd1 C1 87.13(17) . .
O5 Cd1 C1 113.50(14) 2_765 .
O6 Cd1 C1 120.95(14) . .
O2 Cd1 C1 27.67(14) . .
O1 Cd1 C1 27.78(14) . .
O6 Cd1 C1 165.78(13) 2_765 .
O8 Cd2 O7 106.11(16) 2_756 .
O8 Cd2 N3 95.01(17) 2_756 .
O7 Cd2 N3 98.41(17) . .
O8 Cd2 O3 158.82(17) 2_756 .
O7 Cd2 O3 93.70(15) . .
N3 Cd2 O3 89.29(15) . .
O8 Cd2 N2 81.52(17) 2_756 2_666
O7 Cd2 N2 87.05(16) . 2_666
N3 Cd2 N2 174.20(17) . 2_666
O3 Cd2 N2 92.33(15) . 2_666
O8 Cd2 O4 104.66(16) 2_756 .
O7 Cd2 O4 146.90(14) . .
N3 Cd2 O4 90.76(15) . .
O3 Cd2 O4 54.46(13) . .
N2 Cd2 O4 85.66(14) 2_666 .
O8 Cd2 C8 131.72(18) 2_756 .
O7 Cd2 C8 120.01(16) . .
N3 Cd2 C8 91.86(15) . .
O3 Cd2 C8 27.19(15) . .
N2 Cd2 C8 87.06(15) 2_666 .
O4 Cd2 C8 27.39(15) . .
C1 O1 Cd1 89.6(3) . .
C1 O2 Cd1 92.5(3) . .
C8 O3 Cd2 94.4(3) . .
C8 O4 Cd2 89.4(3) . .
C9 O5 Cd1 99.3(3) . 2_765
C9 O6 Cd1 165.3(3) . .
C9 O6 Cd1 86.6(3) . 2_765
Cd1 O6 Cd1 106.73(12) . 2_765
C13 O7 Cd2 123.3(4) . .
C13 O8 Cd2 146.4(4) . 2_756
C17 N1 C21 116.3(5) . .
C17 N1 Cd1 121.7(4) . .
C21 N1 Cd1 120.5(4) . .
C27 N2 C28 117.8(5) . .
C27 N2 Cd2 121.2(4) . 2_666
C28 N2 Cd2 121.0(4) . 2_666
C34 N3 C30 117.7(5) . .
C34 N3 Cd2 121.6(4) . .
C30 N3 Cd2 120.1(4) . .
C38A N4 C42B 97.6(10) . .
C38A N4 C42A 113.6(11) . .
C42B N4 C42A 30.9(5) . .
C38A N4 C38B 17.5(13) . .
C42B N4 C38B 114.8(10) . .
C42A N4 C38B 130.2(10) . .
C38A N4 Cd1 131.3(9) . 2_755
C42B N4 Cd1 127.5(6) . 2_755
C42A N4 Cd1 114.8(6) . 2_755
C38B N4 Cd1 114.0(8) . 2_755
O2 C1 O1 122.4(5) . .
O2 C1 C2 117.7(4) . .
O1 C1 C2 119.8(5) . .
O2 C1 Cd1 59.8(3) . .
O1 C1 Cd1 62.7(3) . .
C2 C1 Cd1 174.7(4) . .
C1 C2 C3 114.5(4) . .
C1 C2 C7 108.5(4) . .
C3 C2 C7 110.2(4) . .
C4 C3 C2 110.9(4) . .
C3 C4 C5 112.1(4) . .
C8 C5 C4 112.5(4) . .
C8 C5 C6 112.6(5) . .
C4 C5 C6 110.9(4) . .
C7 C6 C5 111.3(4) . .
C6 C7 C2 111.0(4) . .
O3 C8 O4 121.2(5) . .
O3 C8 C5 118.1(5) . .
O4 C8 C5 120.6(5) . .
O3 C8 Cd2 58.4(3) . .
O4 C8 Cd2 63.2(3) . .
C5 C8 Cd2 171.3(4) . .
O5 C9 O6 121.2(4) . .
O5 C9 C10 118.9(4) . .
O6 C9 C10 119.8(4) . .
C12 C10 C9 111.0(4) . .
C12 C10 C11 110.8(4) . .
C9 C10 C11 108.9(4) . .
C12 C11 C10 112.0(4) 2_675 .
C10 C12 C11 111.7(4) . 2_675
O8 C13 O7 123.4(5) . .
O8 C13 C14 116.4(5) . .
O7 C13 C14 120.2(5) . .
C16 C14 C13 114.6(5) . .
C16 C14 C15 111.3(5) . .
C13 C14 C15 107.7(5) . .
C16 C15 C14 111.7(5) 2_746 .
C14 C16 C15 113.1(5) . 2_746
N1 C17 C18 123.6(5) . .
C19 C18 C17 120.1(6) . .
C18 C19 C20 116.2(6) . .
C18 C19 C22 121.7(6) . .
C20 C19 C22 122.1(6) . .
C21 C20 C19 120.1(7) . .
N1 C21 C20 123.8(6) . .
C23 C22 C19 114.5(6) . .
C24 C23 C22 125.9(7) . .
C23 C24 C25 118.7(7) . .
C29 C25 C26 116.6(6) . .
C29 C25 C24 124.8(6) . .
C26 C25 C24 118.2(7) . .
C27 C26 C25 119.6(6) . .
N2 C27 C26 123.9(6) . .
N2 C28 C29 121.9(6) . .
C25 C29 C28 120.3(6) . .
N3 C30 C31 122.4(6) . .
C30 C31 C32 119.9(6) . .
C33 C32 C31 116.8(5) . .
C33 C32 C35 121.0(5) . .
C31 C32 C35 122.2(5) . .
C34 C33 C32 120.1(6) . .
N3 C34 C33 123.0(5) . .
C36A C35 C32 109.6(7) . .
C36A C35 C36B 25.1(6) . .
C32 C35 C36B 115.6(7) . .
C35 C36A C37A 112.0(10) . .
C40A C37A C36A 115.6(9) . .
N4 C38A C39A 130.6(13) . .
C38A C39A C40A 117.3(14) . .
C39A C40A C41A 115.1(11) . .
C39A C40A C37A 125.0(11) . .
C41A C40A C37A 119.8(10) . .
C42A C41A C40A 121.8(10) . .
C41A C42A N4 120.6(10) . .
C37B C36B C35 113.7(10) . .
C36B C37B C40B 111.9(10) . .
C39B C38B N4 121.7(14) . .
C38B C39B C40B 119.3(14) . .
C39B C40B C41B 118.7(12) . .
C39B C40B C37B 121.0(12) . .
C41B C40B C37B 120.3(14) . .
C42B C41B C40B 119.5(11) . .
N4 C42B C41B 124.6(9) . .

loop_
_geom_bond_atom_site_label_1
_geom_bond_atom_site_label_2
_geom_bond_distance
_geom_bond_site_symmetry_2
Cd1 N4 2.313(5) 2_755
Cd1 N1 2.316(5) .
Cd1 O5 2.324(3) 2_765
Cd1 O6 2.341(3) .
Cd1 O2 2.351(3) .
Cd1 O1 2.414(4) .
Cd1 O6 2.590(4) 2_765
Cd1 C1 2.718(5) .
Cd2 O8 2.216(4) 2_756
Cd2 O7 2.229(4) .
Cd2 N3 2.329(4) .
Cd2 O3 2.339(4) .
Cd2 N2 2.341(4) 2_666
Cd2 O4 2.443(4) .
Cd2 C8 2.737(6) .
O1 C1 1.267(6) .
O2 C1 1.263(6) .
O3 C8 1.254(7) .
O4 C8 1.259(7) .
O5 C9 1.252(5) .
O5 Cd1 2.324(3) 2_765
O6 C9 1.256(6) .
O6 Cd1 2.590(4) 2_765
O7 C13 1.252(6) .
O8 C13 1.229(6) .
O8 Cd2 2.216(4) 2_756
N1 C17 1.314(7) .
N1 C21 1.336(7) .
N2 C27 1.325(7) .
N2 C28 1.329(7) .
N2 Cd2 2.341(4) 2_666
N3 C34 1.331(7) .
N3 C30 1.342(7) .
N4 C38A 1.22(3) .
N4 C42B 1.285(12) .
N4 C42A 1.458(13) .
N4 C38B 1.458(17) .
N4 Cd1 2.313(5) 2_755
C1 C2 1.516(7) .
C2 C3 1.529(7) .
C2 C7 1.538(7) .
C3 C4 1.527(7) .
C4 C5 1.529(7) .
C5 C8 1.523(7) .
C5 C6 1.535(7) .
C6 C7 1.534(7) .
C9 C10 1.518(6) .
C10 C12 1.506(6) .
C10 C11 1.532(7) .
C11 C12 1.532(6) 2_675
C12 C11 1.532(6) 2_675
C13 C14 1.513(8) .
C14 C16 1.492(8) .
C14 C15 1.540(8) .
C15 C16 1.502(8) 2_746
C16 C15 1.502(8) 2_746
C17 C18 1.378(8) .
C18 C19 1.368(9) .
C19 C20 1.384(9) .
C19 C22 1.509(8) .
C20 C21 1.353(9) .
C22 C23 1.447(9) .
C23 C24 1.372(10) .
C24 C25 1.546(10) .
C25 C29 1.380(10) .
C25 C26 1.392(9) .
C26 C27 1.367(8) .
C28 C29 1.397(8) .
C30 C31 1.385(8) .
C31 C32 1.393(9) .
C32 C33 1.384(8) .
C32 C35 1.516(8) .
C33 C34 1.380(8) .
C35 C36A 1.478(16) .
C35 C36B 1.588(15) .
C36A C37A 1.538(16) .
C37A C40A 1.485(15) .
C38A C39A 1.39(3) .
C39A C40A 1.405(16) .
C40A C41A 1.417(15) .
C41A C42A 1.360(17) .
C36B C37B 1.494(19) .
C37B C40B 1.530(17) .
C38B C39B 1.34(3) .
C39B C40B 1.373(18) .
C40B C41B 1.380(17) .
C41B C42B 1.371(16) .
